data_7232106
loop_
_publ_author_name
'Hyodo, Tadashi'
'Kawahata, Masatoshi'
'Hikami, Yuya'
'Komatsu, Ai'
'Tominaga, Masahide'
'Yamaguchi, Kentaro'

_publ_section_title
;
 Cycloalkanes and cycloalkenes in dispersive force oriented inclusion
 crystals by a functionalized acyclic host molecule
;
_journal_issue 10
_journal_name_full CrystEngComm
_journal_page_first 1548
_journal_paper_doi 10.1039/C8CE01990H
_journal_volume 21
_journal_year 2019
_chemical_formula_sum 'C38 H42 Cl2 N4 O6'
_chemical_formula_weight 721.65
_space_group_crystal_system triclinic
_space_group_IT_number 2
_space_group_name_Hall '-P 1'
_space_group_name_H-M_alt 'P -1'
_symmetry_space_group_name_Hall '-P 1'
_symmetry_space_group_name_H-M 'P -1'
_atom_sites_solution_hydrogens geom
_audit_creation_method SHELXL-2018/3
_audit_update_record
;
2018-11-22 deposited with the CCDC.
2018-12-27 downloaded from the CCDC.
;
_cell_angle_alpha 78.987(2)
_cell_angle_beta 71.536(2)
_cell_angle_gamma 71.106(2)
_cell_formula_units_Z 2
_cell_length_a 9.9163(5)
_cell_length_b 13.1401(7)
_cell_length_c 14.9925(8)
_cell_measurement_reflns_used 9742
_cell_measurement_temperature 100(2)
_cell_measurement_theta_max 78.44
_cell_measurement_theta_min 3.61
_cell_volume 1744.60(16)
_computing_cell_refinement 'SAINT (Bruker AXS, 2015)'
_computing_data_collection 'APEX3 (Bruker AXS, 2015)'
_computing_data_reduction 'SAINT (Bruker AXS, 2015)'
_computing_molecular_graphics 'ORTEP-3 for Windows (Farrugia, 1997)'
_computing_publication_material 'SHELXLE (H\"ubschle et al., 2011)'
_computing_structure_refinement 'SHELXL-2018/3 (Sheldrick, 2018)'
_computing_structure_solution 'SHELXT 2014/5 (Sheldrick, 2014)'
_diffrn_ambient_temperature 100(2)
_diffrn_detector_area_resol_mean 10.24
_diffrn_measured_fraction_theta_full 0.995
_diffrn_measured_fraction_theta_max 0.938
_diffrn_measurement_device_type 'BrukerD8 goniometer'
_diffrn_measurement_method 'omega and phi scans'
_diffrn_radiation_type CuK\a
_diffrn_radiation_wavelength 1.54178
_diffrn_reflns_av_R_equivalents 0.0572
_diffrn_reflns_av_unetI/netI 0.0448
_diffrn_reflns_Laue_measured_fraction_full 0.995
_diffrn_reflns_Laue_measured_fraction_max 0.938
_diffrn_reflns_limit_h_max 10
_diffrn_reflns_limit_h_min -12
_diffrn_reflns_limit_k_max 15
_diffrn_reflns_limit_k_min -16
_diffrn_reflns_limit_l_max 18
_diffrn_reflns_limit_l_min -19
_diffrn_reflns_number 23873
_diffrn_reflns_point_group_measured_fraction_full 0.995
_diffrn_reflns_point_group_measured_fraction_max 0.938
_diffrn_reflns_theta_full 67.679
_diffrn_reflns_theta_max 79.254
_diffrn_reflns_theta_min 3.573
_diffrn_source 'rotating-anode X-ray tube'
_exptl_absorpt_coefficient_mu 2.114
_exptl_absorpt_correction_T_max 0.9403
_exptl_absorpt_correction_T_min 0.8968
_exptl_absorpt_correction_type empirical
_exptl_absorpt_process_details 'SADABS Sheldrick 1996'
_exptl_crystal_colour colourless
_exptl_crystal_density_diffrn 1.374
_exptl_crystal_description prismatic
_exptl_crystal_F_000 760
_exptl_crystal_size_max 0.100
_exptl_crystal_size_mid 0.050
_exptl_crystal_size_min 0.040
_refine_diff_density_max 0.826
_refine_diff_density_min -0.804
_refine_diff_density_rms 0.056
_refine_ls_extinction_method none
_refine_ls_goodness_of_fit_ref 1.041
_refine_ls_hydrogen_treatment constr
_refine_ls_matrix_type full
_refine_ls_number_parameters 494
_refine_ls_number_reflns 7105
_refine_ls_number_restraints 0
_refine_ls_restrained_S_all 1.041
_refine_ls_R_factor_all 0.0644
_refine_ls_R_factor_gt 0.0475
_refine_ls_shift/su_max 0.001
_refine_ls_shift/su_mean 0.000
_refine_ls_structure_factor_coef Fsqd
_refine_ls_weighting_details 'w=1/[\s^2^(Fo^2^)+(0.0629P)^2^+0.7444P] where P=(Fo^2^+2Fc^2^)/3'
_refine_ls_weighting_scheme calc
_refine_ls_wR_factor_gt 0.1214
_refine_ls_wR_factor_ref 0.1308
_reflns_Friedel_coverage 0.000
_reflns_number_gt 5520
_reflns_number_total 7105
_reflns_threshold_expression 'I > 2\s(I)'
_cod_data_source_file c8ce01990h2.cif
_cod_data_source_block 1b
_cod_depositor_comments 'Adding full bibliography for 7232101--7232107.cif.'
_cod_database_code 7232106
_shelx_shelxl_version_number 2018/3
_shelx_space_group_comment
;
The symmetry employed for this shelxl refinement is uniquely defined
by the following loop, which should always be used as a source of
symmetry information in preference to the above space-group names.
They are only intended as comments.
;
_shelx_estimated_absorpt_t_min 0.816
_shelx_estimated_absorpt_t_max 0.920

loop_
_space_group_symop_operation_xyz
'x, y, z'
'-x, -y, -z'

loop_
_atom_site_label
_atom_site_type_symbol
_atom_site_fract_x
_atom_site_fract_y
_atom_site_fract_z
_atom_site_U_iso_or_equiv
_atom_site_adp_type
_atom_site_occupancy
_atom_site_site_symmetry_order
_atom_site_calc_flag
_atom_site_refinement_flags_posn
_atom_site_refinement_flags_adp
_atom_site_refinement_flags_occupancy
_atom_site_disorder_assembly
_atom_site_disorder_group
C1 C 0.4028(2) 0.15598(15) 0.24983(13) 0.0204(4) Uani 1 1 d . . . . .
C2 C 0.3725(2) 0.26610(15) 0.19026(13) 0.0201(4) Uani 1 1 d . . . . .
H2A H 0.466223 0.273295 0.143789 0.024 Uiso 1 1 calc R U . . .
H2B H 0.336840 0.324670 0.232177 0.024 Uiso 1 1 calc R U . . .
C3 C 0.2561(2) 0.27930(15) 0.13722(13) 0.0199(4) Uani 1 1 d . . . . .
C4 C 0.1121(2) 0.26782(16) 0.21142(14) 0.0242(4) Uani 1 1 d . . . . .
H4A H 0.075053 0.325993 0.253871 0.029 Uiso 1 1 calc R U . . .
H4B H 0.035568 0.275526 0.179373 0.029 Uiso 1 1 calc R U . . .
C5 C 0.1393(2) 0.15718(17) 0.26992(15) 0.0257(4) Uani 1 1 d . . . . .
H5 H 0.044430 0.151277 0.317373 0.031 Uiso 1 1 calc R U . . .
C6 C 0.2550(2) 0.14674(17) 0.32168(14) 0.0245(4) Uani 1 1 d . . . . .
H6A H 0.271556 0.076076 0.360277 0.029 Uiso 1 1 calc R U . . .
H6B H 0.217874 0.204410 0.364637 0.029 Uiso 1 1 calc R U . . .
C7 C 0.3110(2) 0.18674(15) 0.07305(14) 0.0220(4) Uani 1 1 d . . . . .
H7A H 0.235612 0.193170 0.040395 0.026 Uiso 1 1 calc R U . . .
H7B H 0.403573 0.192435 0.024422 0.026 Uiso 1 1 calc R U . . .
C8 C 0.1951(2) 0.06678(17) 0.20485(16) 0.0271(4) Uani 1 1 d . . . . .
H8A H 0.212403 -0.004458 0.242522 0.032 Uiso 1 1 calc R U . . .
H8B H 0.119651 0.072492 0.172487 0.032 Uiso 1 1 calc R U . . .
C9 C 0.4552(2) 0.06663(15) 0.18285(14) 0.0221(4) Uani 1 1 d . . . . .
H9A H 0.549266 0.071745 0.135644 0.027 Uiso 1 1 calc R U . . .
H9B H 0.474322 -0.005029 0.219713 0.027 Uiso 1 1 calc R U . . .
C10 C 0.3395(2) 0.07654(16) 0.13172(14) 0.0232(4) Uani 1 1 d . . . . .
H10 H 0.376497 0.017533 0.089134 0.028 Uiso 1 1 calc R U . . .
C11 C 0.5180(2) 0.14330(16) 0.30212(13) 0.0218(4) Uani 1 1 d . . . . .
C12 C 0.5710(2) 0.04277(17) 0.35027(14) 0.0242(4) Uani 1 1 d . . . . .
H12 H 0.535901 -0.016090 0.349181 0.029 Uiso 1 1 calc R U . . .
C13 C 0.6744(2) 0.02838(17) 0.39957(14) 0.0249(4) Uani 1 1 d . . . . .
C14 C 0.7237(2) 0.11490(18) 0.40220(14) 0.0261(4) Uani 1 1 d . . . . .
C15 C 0.6735(2) 0.21488(18) 0.35465(14) 0.0263(4) Uani 1 1 d . . . . .
C16 C 0.5715(2) 0.22902(17) 0.30388(14) 0.0248(4) Uani 1 1 d . . . . .
H16 H 0.538255 0.297073 0.270404 0.030 Uiso 1 1 calc R U . . .
C17 C 0.6893(3) -0.15822(19) 0.44400(17) 0.0342(5) Uani 1 1 d . . . . .
H17A H 0.716013 -0.173057 0.378035 0.051 Uiso 1 1 calc R U . . .
H17B H 0.581798 -0.143582 0.470990 0.051 Uiso 1 1 calc R U . . .
H17C H 0.739828 -0.221093 0.480145 0.051 Uiso 1 1 calc R U . . .
C18 C 0.7810(2) 0.14481(17) 0.53399(14) 0.0255(4) Uani 1 1 d . . . . .
C19 C 0.5981(3) 0.2195(2) 0.65721(18) 0.0422(6) Uani 1 1 d . . . . .
H19 H 0.494938 0.241588 0.687870 0.051 Uiso 1 1 calc R U . . .
C20 C 0.8293(3) 0.2006(2) 0.65618(17) 0.0355(5) Uani 1 1 d . . . . .
C21 C 0.8867(3) 0.15232(18) 0.57277(15) 0.0299(5) Uani 1 1 d . . . . .
H21 H 0.990171 0.126419 0.544310 0.036 Uiso 1 1 calc R U . . .
C22 C 0.6965(3) 0.3938(2) 0.30734(17) 0.0373(5) Uani 1 1 d . . . . .
H22A H 0.725822 0.381244 0.240596 0.056 Uiso 1 1 calc R U . . .
H22B H 0.750310 0.440454 0.315666 0.056 Uiso 1 1 calc R U . . .
H22C H 0.589661 0.428831 0.327474 0.056 Uiso 1 1 calc R U . . .
C23 C 0.2359(2) 0.38969(15) 0.07884(13) 0.0206(4) Uani 1 1 d . . . . .
C24 C 0.1033(2) 0.47193(16) 0.10095(14) 0.0240(4) Uani 1 1 d . . . . .
H24 H 0.022931 0.459204 0.152184 0.029 Uiso 1 1 calc R U . . .
C25 C 0.0879(2) 0.57278(16) 0.04828(15) 0.0238(4) Uani 1 1 d . . . . .
C26 C 0.2043(2) 0.59061(15) -0.02715(14) 0.0228(4) Uani 1 1 d . . . . .
C27 C 0.3373(2) 0.50971(16) -0.05028(14) 0.0217(4) Uani 1 1 d . . . . .
C28 C 0.3530(2) 0.40942(15) 0.00302(13) 0.0213(4) Uani 1 1 d . . . . .
H28 H 0.443906 0.354077 -0.012297 0.026 Uiso 1 1 calc R U . . .
C29 C -0.1570(2) 0.64524(18) 0.14269(17) 0.0333(5) Uani 1 1 d . . . . .
H29A H -0.240719 0.710632 0.144573 0.050 Uiso 1 1 calc R U . . .
H29B H -0.128006 0.632235 0.201486 0.050 Uiso 1 1 calc R U . . .
H29C H -0.186245 0.583345 0.135728 0.050 Uiso 1 1 calc R U . . .
C30 C 0.1958(2) 0.77520(15) -0.05198(14) 0.0209(4) Uani 1 1 d . . . . .
C31 C 0.2453(2) 0.85008(17) 0.05252(15) 0.0279(4) Uani 1 1 d . . . . .
H31 H 0.275884 0.841099 0.108201 0.034 Uiso 1 1 calc R U . . .
C32 C 0.1726(2) 0.95878(16) -0.06777(16) 0.0261(4) Uani 1 1 d . . . . .
C33 C 0.1611(2) 0.87486(16) -0.10443(15) 0.0238(4) Uani 1 1 d . . . . .
H33 H 0.131980 0.883991 -0.160706 0.029 Uiso 1 1 calc R U . . .
C34 C 0.5760(2) 0.45269(17) -0.15873(15) 0.0278(4) Uani 1 1 d . . . . .
H34A H 0.549918 0.393106 -0.173334 0.042 Uiso 1 1 calc R U . . .
H34B H 0.628475 0.426408 -0.109659 0.042 Uiso 1 1 calc R U . . .
H34C H 0.640109 0.480841 -0.215837 0.042 Uiso 1 1 calc R U . . .
N1 N 0.6365(2) 0.17761(17) 0.57499(14) 0.0349(4) Uani 1 1 d . . . . .
N2 N 0.6869(2) 0.23374(18) 0.70098(15) 0.0423(5) Uani 1 1 d . . . . .
N3 N 0.23984(19) 0.76055(13) 0.02552(12) 0.0238(4) Uani 1 1 d . . . . .
N4 N 0.2129(2) 0.95026(15) 0.01053(14) 0.0305(4) Uani 1 1 d . . . . .
O1 O 0.73332(16) -0.06617(12) 0.44811(11) 0.0304(3) Uani 1 1 d . . . . .
O2 O 0.82920(16) 0.10046(13) 0.45119(10) 0.0283(3) Uani 1 1 d . . . . .
O3 O 0.73086(19) 0.29342(13) 0.36277(11) 0.0346(4) Uani 1 1 d . . . . .
O4 O -0.03564(16) 0.65900(11) 0.06494(11) 0.0302(3) Uani 1 1 d . . . . .
O5 O 0.18522(16) 0.68949(11) -0.08433(10) 0.0250(3) Uani 1 1 d . . . . .
O6 O 0.44382(16) 0.53701(11) -0.12568(10) 0.0252(3) Uani 1 1 d . . . . .
Cl1 Cl 0.94519(9) 0.22140(7) 0.71080(5) 0.0572(2) Uani 1 1 d . . . . .
Cl2 Cl 0.13563(6) 1.08773(4) -0.12576(5) 0.03806(16) Uani 1 1 d . . . . .
C35 C 0.1390(7) 0.5268(7) 0.4813(5) 0.081(2) Uani 0.671(6) 1 d . . P A 1
H35 H 0.093731 0.605552 0.465665 0.098 Uiso 0.671(6) 1 calc R U P A 1
C36 C 0.0483(6) 0.5099(5) 0.5792(3) 0.0599(15) Uani 0.671(6) 1 d . . P A 1
H36A H 0.053207 0.562159 0.616814 0.072 Uiso 0.671(6) 1 calc R U P A 1
H36B H 0.093609 0.436480 0.606093 0.072 Uiso 0.671(6) 1 calc R U P A 1
C37 C 0.1109(11) 0.4789(6) 0.4089(6) 0.061(2) Uani 0.671(6) 1 d . . P A 1
H37A H 0.165619 0.401056 0.410468 0.073 Uiso 0.671(6) 1 calc R U P A 1
H37B H 0.151775 0.513525 0.345688 0.073 Uiso 0.671(6) 1 calc R U P A 1
C38 C 0.2980(5) 0.5226(4) 0.4589(3) 0.0536(13) Uani 0.671(6) 1 d . . P A 1
H38A H 0.357108 0.447419 0.467739 0.080 Uiso 0.671(6) 1 calc R U P A 1
H38B H 0.309731 0.565747 0.500969 0.080 Uiso 0.671(6) 1 calc R U P A 1
H38C H 0.331800 0.551670 0.393107 0.080 Uiso 0.671(6) 1 calc R U P A 1
C39 C 0.1436(10) 0.4448(9) 0.5228(7) 0.049(3) Uani 0.329(6) 1 d . . P A 2
H39 H 0.094357 0.394205 0.570523 0.059 Uiso 0.329(6) 1 calc R U P A 2
C40 C 0.0267(11) 0.5871(9) 0.5382(7) 0.058(3) Uani 0.329(6) 1 d . . P A 2
H40A H 0.043252 0.618349 0.587506 0.069 Uiso 0.329(6) 1 calc R U P A 2
H40B H 0.038093 0.634993 0.478329 0.069 Uiso 0.329(6) 1 calc R U P A 2
C41 C 0.1251(17) 0.4423(8) 0.4290(9) 0.034(2) Uani 0.329(6) 1 d . . P A 2
H41A H 0.206510 0.386080 0.392851 0.040 Uiso 0.329(6) 1 calc R U P A 2
H41B H 0.117507 0.513342 0.391045 0.040 Uiso 0.329(6) 1 calc R U P A 2
C42 C 0.2977(12) 0.4271(8) 0.5317(8) 0.065(3) Uani 0.329(6) 1 d . . P A 2
H42A H 0.369986 0.376942 0.486755 0.097 Uiso 0.329(6) 1 calc R U P A 2
H42B H 0.301515 0.396632 0.596154 0.097 Uiso 0.329(6) 1 calc R U P A 2
H42C H 0.321380 0.496317 0.518038 0.097 Uiso 0.329(6) 1 calc R U P A 2

loop_
_atom_site_aniso_label
_atom_site_aniso_U_11
_atom_site_aniso_U_22
_atom_site_aniso_U_33
_atom_site_aniso_U_23
_atom_site_aniso_U_13
_atom_site_aniso_U_12
C1 0.0203(9) 0.0212(9) 0.0206(9) 0.0039(7) -0.0081(7) -0.0079(7)
C2 0.0207(9) 0.0198(9) 0.0205(9) 0.0021(7) -0.0075(7) -0.0073(7)
C3 0.0192(9) 0.0203(9) 0.0209(9) 0.0026(7) -0.0081(7) -0.0065(7)
C4 0.0199(9) 0.0252(10) 0.0262(10) 0.0032(8) -0.0085(8) -0.0059(8)
C5 0.0200(9) 0.0286(10) 0.0275(10) 0.0075(8) -0.0075(8) -0.0105(8)
C6 0.0222(10) 0.0271(10) 0.0226(9) 0.0053(8) -0.0070(8) -0.0085(8)
C7 0.0252(10) 0.0201(9) 0.0236(9) 0.0021(7) -0.0114(8) -0.0083(8)
C8 0.0254(10) 0.0236(10) 0.0369(11) 0.0080(8) -0.0154(9) -0.0126(8)
C9 0.0223(10) 0.0199(9) 0.0246(10) 0.0037(7) -0.0095(8) -0.0070(7)
C10 0.0262(10) 0.0193(9) 0.0268(10) 0.0024(8) -0.0121(8) -0.0080(8)
C11 0.0197(9) 0.0277(10) 0.0175(9) 0.0020(7) -0.0060(7) -0.0076(8)
C12 0.0236(10) 0.0276(10) 0.0227(9) 0.0026(8) -0.0084(8) -0.0098(8)
C13 0.0201(9) 0.0316(11) 0.0196(9) 0.0055(8) -0.0060(8) -0.0069(8)
C14 0.0210(10) 0.0399(12) 0.0200(9) 0.0019(8) -0.0082(8) -0.0125(9)
C15 0.0267(10) 0.0351(11) 0.0211(9) 0.0017(8) -0.0079(8) -0.0152(9)
C16 0.0256(10) 0.0290(10) 0.0204(9) 0.0034(8) -0.0084(8) -0.0099(8)
C17 0.0334(12) 0.0335(12) 0.0374(12) 0.0103(9) -0.0184(10) -0.0112(10)
C18 0.0327(11) 0.0263(10) 0.0210(10) 0.0054(8) -0.0115(8) -0.0132(8)
C19 0.0359(13) 0.0489(15) 0.0394(13) -0.0136(11) -0.0097(11) -0.0041(11)
C20 0.0450(14) 0.0392(13) 0.0307(11) 0.0040(9) -0.0167(10) -0.0213(11)
C21 0.0322(11) 0.0357(12) 0.0269(11) 0.0071(9) -0.0131(9) -0.0174(9)
C22 0.0505(15) 0.0370(13) 0.0364(12) 0.0033(10) -0.0218(11) -0.0226(11)
C23 0.0233(9) 0.0191(9) 0.0227(9) 0.0012(7) -0.0121(8) -0.0065(7)
C24 0.0238(10) 0.0236(10) 0.0264(10) 0.0004(8) -0.0101(8) -0.0074(8)
C25 0.0244(10) 0.0186(9) 0.0304(10) -0.0016(8) -0.0146(8) -0.0024(7)
C26 0.0316(11) 0.0161(9) 0.0246(10) 0.0027(7) -0.0162(8) -0.0063(8)
C27 0.0274(10) 0.0203(9) 0.0216(9) 0.0011(7) -0.0114(8) -0.0096(8)
C28 0.0241(10) 0.0179(9) 0.0230(9) -0.0003(7) -0.0106(8) -0.0044(7)
C29 0.0279(11) 0.0251(11) 0.0440(13) -0.0038(9) -0.0112(10) -0.0020(9)
C30 0.0181(9) 0.0194(9) 0.0249(10) -0.0018(7) -0.0057(7) -0.0054(7)
C31 0.0272(11) 0.0301(11) 0.0283(11) -0.0073(8) -0.0062(8) -0.0093(9)
C32 0.0173(9) 0.0190(9) 0.0371(11) -0.0005(8) -0.0027(8) -0.0043(7)
C33 0.0201(9) 0.0197(9) 0.0298(10) 0.0014(8) -0.0085(8) -0.0036(7)
C34 0.0321(11) 0.0240(10) 0.0241(10) -0.0008(8) -0.0046(8) -0.0074(8)
N1 0.0311(10) 0.0413(11) 0.0318(10) -0.0056(8) -0.0094(8) -0.0079(8)
N2 0.0452(12) 0.0464(13) 0.0384(11) -0.0112(9) -0.0127(10) -0.0119(10)
N3 0.0234(8) 0.0234(8) 0.0247(8) -0.0027(7) -0.0086(7) -0.0046(7)
N4 0.0280(9) 0.0260(9) 0.0372(10) -0.0071(8) -0.0045(8) -0.0091(7)
O1 0.0272(8) 0.0353(8) 0.0302(8) 0.0096(6) -0.0155(6) -0.0106(6)
O2 0.0222(7) 0.0430(9) 0.0229(7) 0.0018(6) -0.0102(6) -0.0122(6)
O3 0.0443(9) 0.0396(9) 0.0333(8) 0.0069(7) -0.0219(7) -0.0247(7)
O4 0.0274(8) 0.0206(7) 0.0385(8) 0.0002(6) -0.0112(6) -0.0012(6)
O5 0.0361(8) 0.0164(6) 0.0267(7) 0.0028(5) -0.0181(6) -0.0063(6)
O6 0.0301(8) 0.0206(7) 0.0239(7) 0.0051(5) -0.0092(6) -0.0083(6)
Cl1 0.0577(4) 0.0907(6) 0.0409(3) -0.0101(3) -0.0192(3) -0.0367(4)
Cl2 0.0322(3) 0.0181(2) 0.0557(4) 0.0044(2) -0.0080(2) -0.00495(19)
C35 0.059(3) 0.127(6) 0.073(4) -0.059(4) 0.005(3) -0.042(4)
C36 0.086(4) 0.077(4) 0.036(2) 0.004(2) -0.020(2) -0.050(3)
C37 0.076(5) 0.055(5) 0.042(4) -0.012(3) 0.010(3) -0.027(4)
C38 0.050(3) 0.072(3) 0.042(2) -0.014(2) -0.0024(19) -0.027(2)
C39 0.039(5) 0.060(6) 0.046(5) -0.036(5) -0.008(4) 0.003(4)
C40 0.061(6) 0.055(6) 0.049(6) -0.036(5) 0.012(4) -0.014(5)
C41 0.047(5) 0.017(5) 0.021(5) 0.002(3) 0.003(4) -0.001(4)
C42 0.076(7) 0.049(6) 0.072(7) -0.020(5) -0.025(6) -0.007(5)

loop_
_atom_type_symbol
_atom_type_description
_atom_type_scat_dispersion_real
_atom_type_scat_dispersion_imag
_atom_type_scat_source
C C 0.0181 0.0091 'International Tables Vol C Tables 4.2.6.8 and 6.1.1.4'
H H 0.0000 0.0000 'International Tables Vol C Tables 4.2.6.8 and 6.1.1.4'
N N 0.0311 0.0180 'International Tables Vol C Tables 4.2.6.8 and 6.1.1.4'
O O 0.0492 0.0322 'International Tables Vol C Tables 4.2.6.8 and 6.1.1.4'
Cl Cl 0.3639 0.7018 'International Tables Vol C Tables 4.2.6.8 and 6.1.1.4'

loop_
_geom_angle_atom_site_label_1
_geom_angle_atom_site_label_2
_geom_angle_atom_site_label_3
_geom_angle
_geom_angle_site_symmetry_1
_geom_angle_site_symmetry_3
C11 C1 C2 112.06(16) . .
C11 C1 C9 110.81(16) . .
C2 C1 C9 107.84(15) . .
C11 C1 C6 109.82(15) . .
C2 C1 C6 108.14(15) . .
C9 C1 C6 108.05(16) . .
C1 C2 C3 112.25(15) . .
C1 C2 H2A 109.2 . .
C3 C2 H2A 109.2 . .
C1 C2 H2B 109.2 . .
C3 C2 H2B 109.2 . .
H2A C2 H2B 107.9 . .
C23 C3 C4 112.68(16) . .
C23 C3 C7 111.03(16) . .
C4 C3 C7 107.95(16) . .
C23 C3 C2 108.34(15) . .
C4 C3 C2 107.74(15) . .
C7 C3 C2 109.00(16) . .
C5 C4 C3 110.61(16) . .
C5 C4 H4A 109.5 . .
C3 C4 H4A 109.5 . .
C5 C4 H4B 109.5 . .
C3 C4 H4B 109.5 . .
H4A C4 H4B 108.1 . .
C8 C5 C6 109.76(17) . .
C8 C5 C4 109.82(17) . .
C6 C5 C4 109.39(17) . .
C8 C5 H5 109.3 . .
C6 C5 H5 109.3 . .
C4 C5 H5 109.3 . .
C5 C6 C1 110.30(16) . .
C5 C6 H6A 109.6 . .
C1 C6 H6A 109.6 . .
C5 C6 H6B 109.6 . .
C1 C6 H6B 109.6 . .
H6A C6 H6B 108.1 . .
C10 C7 C3 110.47(16) . .
C10 C7 H7A 109.6 . .
C3 C7 H7A 109.6 . .
C10 C7 H7B 109.6 . .
C3 C7 H7B 109.6 . .
H7A C7 H7B 108.1 . .
C10 C8 C5 109.23(16) . .
C10 C8 H8A 109.8 . .
C5 C8 H8A 109.8 . .
C10 C8 H8B 109.8 . .
C5 C8 H8B 109.8 . .
H8A C8 H8B 108.3 . .
C10 C9 C1 111.48(16) . .
C10 C9 H9A 109.3 . .
C1 C9 H9A 109.3 . .
C10 C9 H9B 109.3 . .
C1 C9 H9B 109.3 . .
H9A C9 H9B 108.0 . .
C8 C10 C9 109.16(16) . .
C8 C10 C7 109.38(16) . .
C9 C10 C7 109.70(16) . .
C8 C10 H10 109.5 . .
C9 C10 H10 109.5 . .
C7 C10 H10 109.5 . .
C16 C11 C12 118.97(19) . .
C16 C11 C1 122.04(17) . .
C12 C11 C1 118.99(18) . .
C13 C12 C11 120.71(19) . .
C13 C12 H12 119.6 . .
C11 C12 H12 119.6 . .
O1 C13 C14 115.33(18) . .
O1 C13 C12 125.18(19) . .
C14 C13 C12 119.48(19) . .
C13 C14 C15 120.83(19) . .
C13 C14 O2 119.68(19) . .
C15 C14 O2 119.47(19) . .
O3 C15 C14 115.04(18) . .
O3 C15 C16 125.2(2) . .
C14 C15 C16 119.8(2) . .
C15 C16 C11 120.23(19) . .
C15 C16 H16 119.9 . .
C11 C16 H16 119.9 . .
O1 C17 H17A 109.5 . .
O1 C17 H17B 109.5 . .
H17A C17 H17B 109.5 . .
O1 C17 H17C 109.5 . .
H17A C17 H17C 109.5 . .
H17B C17 H17C 109.5 . .
N1 C18 O2 119.24(19) . .
N1 C18 C21 123.0(2) . .
O2 C18 C21 117.74(19) . .
N2 C19 N1 127.7(2) . .
N2 C19 H19 116.1 . .
N1 C19 H19 116.1 . .
N2 C20 C21 125.3(2) . .
N2 C20 Cl1 114.30(19) . .
C21 C20 Cl1 120.4(2) . .
C20 C21 C18 114.5(2) . .
C20 C21 H21 122.8 . .
C18 C21 H21 122.8 . .
O3 C22 H22A 109.5 . .
O3 C22 H22B 109.5 . .
H22A C22 H22B 109.5 . .
O3 C22 H22C 109.5 . .
H22A C22 H22C 109.5 . .
H22B C22 H22C 109.5 . .
C24 C23 C28 119.16(17) . .
C24 C23 C3 121.19(17) . .
C28 C23 C3 119.64(17) . .
C23 C24 C25 120.44(19) . .
C23 C24 H24 119.8 . .
C25 C24 H24 119.8 . .
O4 C25 C26 115.20(17) . .
O4 C25 C24 125.11(19) . .
C26 C25 C24 119.68(18) . .
C25 C26 C27 120.74(17) . .
C25 C26 O5 119.68(17) . .
C27 C26 O5 119.49(18) . .
O6 C27 C26 115.35(17) . .
O6 C27 C28 125.15(18) . .
C26 C27 C28 119.49(18) . .
C27 C28 C23 120.48(18) . .
C27 C28 H28 119.8 . .
C23 C28 H28 119.8 . .
O4 C29 H29A 109.5 . .
O4 C29 H29B 109.5 . .
H29A C29 H29B 109.5 . .
O4 C29 H29C 109.5 . .
H29A C29 H29C 109.5 . .
H29B C29 H29C 109.5 . .
N3 C30 O5 119.46(17) . .
N3 C30 C33 123.72(19) . .
O5 C30 C33 116.81(18) . .
N4 C31 N3 127.6(2) . .
N4 C31 H31 116.2 . .
N3 C31 H31 116.2 . .
N4 C32 C33 125.25(19) . .
N4 C32 Cl2 114.97(16) . .
C33 C32 Cl2 119.78(17) . .
C32 C33 C30 114.15(19) . .
C32 C33 H33 122.9 . .
C30 C33 H33 122.9 . .
O6 C34 H34A 109.5 . .
O6 C34 H34B 109.5 . .
H34A C34 H34B 109.5 . .
O6 C34 H34C 109.5 . .
H34A C34 H34C 109.5 . .
H34B C34 H34C 109.5 . .
C18 N1 C19 115.5(2) . .
C20 N2 C19 113.9(2) . .
C30 N3 C31 115.11(18) . .
C32 N4 C31 114.13(19) . .
C13 O1 C17 116.88(17) . .
C18 O2 C14 117.06(16) . .
C15 O3 C22 117.53(17) . .
C25 O4 C29 117.29(16) . .
C30 O5 C26 117.60(15) . .
C27 O6 C34 117.17(15) . .
C36 C35 C38 122.2(6) . .
C36 C35 C37 115.6(6) . .
C38 C35 C37 111.6(5) . .
C36 C35 H35 101.0 . .
C38 C35 H35 101.0 . .
C37 C35 H35 101.0 . .
C35 C36 C37 116.1(5) . 2_566
C35 C36 H36A 108.3 . .
C37 C36 H36A 108.3 2_566 .
C35 C36 H36B 108.3 . .
C37 C36 H36B 108.3 2_566 .
H36A C36 H36B 107.4 . .
C35 C37 C36 114.9(6) . 2_566
C35 C37 H37A 108.5 . .
C36 C37 H37A 108.5 2_566 .
C35 C37 H37B 108.5 . .
C36 C37 H37B 108.5 2_566 .
H37A C37 H37B 107.5 . .
C35 C38 H38A 109.5 . .
C35 C38 H38B 109.5 . .
H38A C38 H38B 109.5 . .
C35 C38 H38C 109.5 . .
H38A C38 H38C 109.5 . .
H38B C38 H38C 109.5 . .
C41 C39 C42 119.0(10) . .
C41 C39 C40 95.7(8) . .
C42 C39 C40 112.1(8) . .
C41 C39 H39 109.7 . .
C42 C39 H39 109.7 . .
C40 C39 H39 109.7 . .
C41 C40 C39 94.7(7) 2_566 .
C41 C40 H40A 112.8 2_566 .
C39 C40 H40A 112.8 . .
C41 C40 H40B 112.8 2_566 .
C39 C40 H40B 112.8 . .
H40A C40 H40B 110.3 . .
C39 C41 H41A 111.9 . .
C40 C41 H41A 111.9 2_566 .
C39 C41 H41B 111.9 . .
C40 C41 H41B 111.9 2_566 .
H41A C41 H41B 109.6 . .
C39 C42 H42A 109.5 . .
C39 C42 H42B 109.5 . .
H42A C42 H42B 109.5 . .
C39 C42 H42C 109.5 . .
H42A C42 H42C 109.5 . .
H42B C42 H42C 109.5 . .

loop_
_geom_bond_atom_site_label_1
_geom_bond_atom_site_label_2
_geom_bond_distance
_geom_bond_site_symmetry_2
C1 C11 1.530(3) .
C1 C2 1.541(2) .
C1 C9 1.543(3) .
C1 C6 1.545(3) .
C2 C3 1.547(3) .
C2 H2A 0.9900 .
C2 H2B 0.9900 .
C3 C23 1.532(3) .
C3 C4 1.538(3) .
C3 C7 1.545(3) .
C4 C5 1.538(3) .
C4 H4A 0.9900 .
C4 H4B 0.9900 .
C5 C8 1.531(3) .
C5 C6 1.536(3) .
C5 H5 1.0000 .
C6 H6A 0.9900 .
C6 H6B 0.9900 .
C7 C10 1.535(3) .
C7 H7A 0.9900 .
C7 H7B 0.9900 .
C8 C10 1.530(3) .
C8 H8A 0.9900 .
C8 H8B 0.9900 .
C9 C10 1.530(3) .
C9 H9A 0.9900 .
C9 H9B 0.9900 .
C10 H10 1.0000 .
C11 C16 1.399(3) .
C11 C12 1.403(3) .
C12 C13 1.391(3) .
C12 H12 0.9500 .
C13 O1 1.367(2) .
C13 C14 1.386(3) .
C14 C15 1.387(3) .
C14 O2 1.406(2) .
C15 O3 1.369(3) .
C15 C16 1.396(3) .
C16 H16 0.9500 .
C17 O1 1.430(3) .
C17 H17A 0.9800 .
C17 H17B 0.9800 .
C17 H17C 0.9800 .
C18 N1 1.327(3) .
C18 O2 1.352(3) .
C18 C21 1.386(3) .
C19 N2 1.328(3) .
C19 N1 1.339(3) .
C19 H19 0.9500 .
C20 N2 1.322(3) .
C20 C21 1.381(3) .
C20 Cl1 1.718(2) .
C21 H21 0.9500 .
C22 O3 1.419(3) .
C22 H22A 0.9800 .
C22 H22B 0.9800 .
C22 H22C 0.9800 .
C23 C24 1.395(3) .
C23 C28 1.398(3) .
C24 C25 1.396(3) .
C24 H24 0.9500 .
C25 O4 1.365(2) .
C25 C26 1.383(3) .
C26 C27 1.391(3) .
C26 O5 1.406(2) .
C27 O6 1.363(2) .
C27 C28 1.394(3) .
C28 H28 0.9500 .
C29 O4 1.419(3) .
C29 H29A 0.9800 .
C29 H29B 0.9800 .
C29 H29C 0.9800 .
C30 N3 1.327(3) .
C30 O5 1.353(2) .
C30 C33 1.392(3) .
C31 N4 1.330(3) .
C31 N3 1.337(3) .
C31 H31 0.9500 .
C32 N4 1.330(3) .
C32 C33 1.373(3) .
C32 Cl2 1.732(2) .
C33 H33 0.9500 .
C34 O6 1.431(2) .
C34 H34A 0.9800 .
C34 H34B 0.9800 .
C34 H34C 0.9800 .
C35 C36 1.476(8) .
C35 C38 1.488(7) .
C35 C37 1.490(11) .
C35 H35 1.0000 .
C36 C37 1.492(11) 2_566
C36 H36A 0.9900 .
C36 H36B 0.9900 .
C37 H37A 0.9900 .
C37 H37B 0.9900 .
C38 H38A 0.9800 .
C38 H38B 0.9800 .
C38 H38C 0.9800 .
C39 C41 1.482(17) .
C39 C42 1.515(14) .
C39 C40 1.867(14) .
C39 H39 1.0000 .
C40 C41 1.578(19) 2_566
C40 H40A 0.9900 .
C40 H40B 0.9900 .
C41 H41A 0.9900 .
C41 H41B 0.9900 .
C42 H42A 0.9800 .
C42 H42B 0.9800 .
C42 H42C 0.9800 .

loop_
_geom_torsion_atom_site_label_1
_geom_torsion_atom_site_label_2
_geom_torsion_atom_site_label_3
_geom_torsion_atom_site_label_4
_geom_torsion
_geom_torsion_site_symmetry_4
C11 C1 C2 C3 179.99(15) .
C9 C1 C2 C3 57.8(2) .
C6 C1 C2 C3 -58.8(2) .
C1 C2 C3 C23 -178.91(15) .
C1 C2 C3 C4 58.9(2) .
C1 C2 C3 C7 -58.0(2) .
C23 C3 C4 C5 -178.32(17) .
C7 C3 C4 C5 58.7(2) .
C2 C3 C4 C5 -58.9(2) .
C3 C4 C5 C8 -59.8(2) .
C3 C4 C5 C6 60.7(2) .
C8 C5 C6 C1 60.4(2) .
C4 C5 C6 C1 -60.2(2) .
C11 C1 C6 C5 -178.92(16) .
C2 C1 C6 C5 58.5(2) .
C9 C1 C6 C5 -58.0(2) .
C23 C3 C7 C10 176.64(16) .
C4 C3 C7 C10 -59.4(2) .
C2 C3 C7 C10 57.4(2) .
C6 C5 C8 C10 -60.7(2) .
C4 C5 C8 C10 59.6(2) .
C11 C1 C9 C10 178.64(15) .
C2 C1 C9 C10 -58.4(2) .
C6 C1 C9 C10 58.3(2) .
C5 C8 C10 C9 59.9(2) .
C5 C8 C10 C7 -60.1(2) .
C1 C9 C10 C8 -59.9(2) .
C1 C9 C10 C7 59.9(2) .
C3 C7 C10 C8 60.9(2) .
C3 C7 C10 C9 -58.8(2) .
C2 C1 C11 C16 8.0(3) .
C9 C1 C11 C16 128.49(19) .
C6 C1 C11 C16 -112.2(2) .
C2 C1 C11 C12 -172.40(17) .
C9 C1 C11 C12 -51.9(2) .
C6 C1 C11 C12 67.4(2) .
C16 C11 C12 C13 0.4(3) .
C1 C11 C12 C13 -179.22(18) .
C11 C12 C13 O1 -179.61(18) .
C11 C12 C13 C14 1.0(3) .
O1 C13 C14 C15 179.16(18) .
C12 C13 C14 C15 -1.4(3) .
O1 C13 C14 O2 1.1(3) .
C12 C13 C14 O2 -179.40(17) .
C13 C14 C15 O3 -179.90(19) .
O2 C14 C15 O3 -1.9(3) .
C13 C14 C15 C16 0.4(3) .
O2 C14 C15 C16 178.39(18) .
O3 C15 C16 C11 -178.66(19) .
C14 C15 C16 C11 1.1(3) .
C12 C11 C16 C15 -1.4(3) .
C1 C11 C16 C15 178.19(18) .
N2 C20 C21 C18 3.1(3) .
Cl1 C20 C21 C18 -177.20(16) .
N1 C18 C21 C20 -2.3(3) .
O2 C18 C21 C20 178.65(19) .
C4 C3 C23 C24 6.7(3) .
C7 C3 C23 C24 127.91(19) .
C2 C3 C23 C24 -112.4(2) .
C4 C3 C23 C28 -174.46(18) .
C7 C3 C23 C28 -53.2(2) .
C2 C3 C23 C28 66.4(2) .
C28 C23 C24 C25 -0.3(3) .
C3 C23 C24 C25 178.60(18) .
C23 C24 C25 O4 -178.80(19) .
C23 C24 C25 C26 1.0(3) .
O4 C25 C26 C27 178.79(18) .
C24 C25 C26 C27 -1.0(3) .
O4 C25 C26 O5 -4.7(3) .
C24 C25 C26 O5 175.46(18) .
C25 C26 C27 O6 -179.71(18) .
O5 C26 C27 O6 3.8(3) .
C25 C26 C27 C28 0.3(3) .
O5 C26 C27 C28 -176.14(17) .
O6 C27 C28 C23 -179.57(18) .
C26 C27 C28 C23 0.4(3) .
C24 C23 C28 C27 -0.4(3) .
C3 C23 C28 C27 -179.30(18) .
N4 C32 C33 C30 0.1(3) .
Cl2 C32 C33 C30 179.08(14) .
N3 C30 C33 C32 -1.6(3) .
O5 C30 C33 C32 179.48(17) .
O2 C18 N1 C19 179.3(2) .
C21 C18 N1 C19 0.2(3) .
N2 C19 N1 C18 1.5(4) .
C21 C20 N2 C19 -1.7(4) .
Cl1 C20 N2 C19 178.60(19) .
N1 C19 N2 C20 -0.8(4) .
O5 C30 N3 C31 -179.33(17) .
C33 C30 N3 C31 1.8(3) .
N4 C31 N3 C30 -0.5(3) .
C33 C32 N4 C31 1.0(3) .
Cl2 C32 N4 C31 -178.00(15) .
N3 C31 N4 C32 -0.9(3) .
C14 C13 O1 C17 -177.70(18) .
C12 C13 O1 C17 2.9(3) .
N1 C18 O2 C14 14.7(3) .
C21 C18 O2 C14 -166.15(18) .
C13 C14 O2 C18 -107.3(2) .
C15 C14 O2 C18 74.6(2) .
C14 C15 O3 C22 173.2(2) .
C16 C15 O3 C22 -7.1(3) .
C26 C25 O4 C29 -178.88(19) .
C24 C25 O4 C29 0.9(3) .
N3 C30 O5 C26 7.7(3) .
C33 C30 O5 C26 -173.33(17) .
C25 C26 O5 C30 80.1(2) .
C27 C26 O5 C30 -103.3(2) .
C26 C27 O6 C34 -172.95(17) .
C28 C27 O6 C34 7.0(3) .
C38 C35 C36 C37 177.5(6) 2_566
C37 C35 C36 C37 -41.1(11) 2_566
C36 C35 C37 C36 40.5(10) 2_566
C38 C35 C37 C36 -174.0(6) 2_566
C41 C39 C40 C41 80.2(9) 2_566
C42 C39 C40 C41 -155.3(9) 2_566
C42 C39 C41 C40 156.5(9) 2_566
C40 C39 C41 C40 -84.3(8) 2_566
